data_7114940
loop_
_publ_author_name
'Feustel, Alexander'
'M\"uller, Gerhard'

_publ_section_title
;
 A multidentate phosphinoalkoxide ligand as a building block in mixed
 polylithium aggregates
;
_journal_issue 11
_journal_name_full 'Chemical Communications'
_journal_page_first 1024
_journal_paper_doi 10.1039/b010115j
_journal_year 2001
_chemical_formula_moiety 'C20 H45 Li3 O P6'
_chemical_formula_sum 'C20 H45 Li3 O P6'
_chemical_formula_weight 508.20
_chemical_name_common Alkoxid-Li3-Dianion
_chemical_name_systematic
; 
? 
;
_space_group_IT_number 2
_symmetry_cell_setting triclinic
_symmetry_space_group_name_Hall '-P 1'
_symmetry_space_group_name_H-M 'P -1'
_atom_sites_solution_hydrogens 'all CH3 calcd, other H found & fixed, CH refined'
_atom_sites_solution_primary direct
_atom_sites_solution_secondary difmap
_audit_creation_method SHELXL-97
_cell_angle_alpha 81.323(7)
_cell_angle_beta 89.812(7)
_cell_angle_gamma 73.27(2)
_cell_formula_units_Z 2
_cell_length_a 9.0869(19)
_cell_length_b 11.851(2)
_cell_length_c 15.175(3)
_cell_measurement_reflns_used 25
_cell_measurement_temperature 183(2)
_cell_measurement_theta_max 14.0
_cell_measurement_theta_min 11.7
_cell_volume 1545.7(5)
_computing_cell_refinement 'Enraf-Nonius CAD4 Celdim'
_computing_data_collection 'Enraf-Nonius CAD4'
_computing_data_reduction 'Enraf-Nonius MolEN'
_computing_structure_refinement 'SHELXL-97 (Sheldrick, 1997)'
_computing_structure_solution 'SHELXS-97 (Sheldrick, 1990)'
_diffrn_ambient_temperature 183(2)
_diffrn_measured_fraction_theta_full 0.996
_diffrn_measured_fraction_theta_max 0.996
_diffrn_measurement_device_type 'four-circle diffractometer'
_diffrn_measurement_method omega-2-theta-scans
_diffrn_radiation_monochromator graphite
_diffrn_radiation_source 'fine-focus sealed tube'
_diffrn_radiation_type MoK\a
_diffrn_radiation_wavelength 0.71073
_diffrn_reflns_av_R_equivalents 0.0152
_diffrn_reflns_av_sigmaI/netI 0.0163
_diffrn_reflns_limit_h_max 0
_diffrn_reflns_limit_h_min -10
_diffrn_reflns_limit_k_max 13
_diffrn_reflns_limit_k_min -14
_diffrn_reflns_limit_l_max 18
_diffrn_reflns_limit_l_min -18
_diffrn_reflns_number 6105
_diffrn_reflns_theta_full 25.44
_diffrn_reflns_theta_max 25.44
_diffrn_reflns_theta_min 1.36
_diffrn_standards_decay_% 3.6
_diffrn_standards_interval_count 200
_diffrn_standards_interval_time 3600
_diffrn_standards_number 3
_exptl_absorpt_coefficient_mu 0.357
_exptl_absorpt_correction_type none
_exptl_crystal_colour colorless
_exptl_crystal_density_diffrn 1.092
_exptl_crystal_density_method 'not measured'
_exptl_crystal_F_000 544
_exptl_crystal_size_max 1.0
_exptl_crystal_size_mid 0.4
_exptl_crystal_size_min 0.4
_refine_diff_density_max 0.636
_refine_diff_density_min -0.466
_refine_diff_density_rms 0.072
_refine_ls_extinction_method none
_refine_ls_goodness_of_fit_ref 1.036
_refine_ls_hydrogen_treatment mixed
_refine_ls_matrix_type full
_refine_ls_number_parameters 295
_refine_ls_number_reflns 5713
_refine_ls_number_restraints 0
_refine_ls_restrained_S_all 1.036
_refine_ls_R_factor_all 0.0479
_refine_ls_R_factor_gt 0.0395
_refine_ls_shift/su_max 0.000
_refine_ls_shift/su_mean 0.000
_refine_ls_structure_factor_coef Fsqd
_refine_ls_weighting_details 'calc w=1/[\s^2^(Fo^2^)+(0.0854P)^2^+0.4894P] where P=(Fo^2^+2Fc^2^)/3'
_refine_ls_weighting_scheme calc
_refine_ls_wR_factor_gt 0.1132
_refine_ls_wR_factor_ref 0.1195
_reflns_number_gt 5010
_reflns_number_total 5713
_reflns_threshold_expression >2sigma(I)
_cod_data_source_file b010115j.txt
_cod_data_source_block k352_(A._Feustel)
_cod_original_cell_volume 1545.8(5)
_cod_original_sg_symbol_H-M P-1
_cod_database_code 7114940

loop_
_symmetry_equiv_pos_as_xyz
'x, y, z'
'-x, -y, -z'

loop_
_atom_site_label
_atom_site_type_symbol
_atom_site_fract_x
_atom_site_fract_y
_atom_site_fract_z
_atom_site_U_iso_or_equiv
_atom_site_adp_type
_atom_site_occupancy
_atom_site_calc_flag
_atom_site_refinement_flags
P1 P 0.78056(6) 0.06890(5) 0.23669(4) 0.03138(15) Uani 1 d .
P2 P 0.62065(6) 0.49708(5) 0.13007(3) 0.03102(15) Uani 1 d .
P3 P 0.67288(6) 0.35522(4) 0.44920(3) 0.02512(14) Uani 1 d .
P4 P 0.32725(6) 0.19195(5) 0.12561(3) 0.03057(14) Uani 1 d .
P5 P 0.19569(5) 0.54631(4) 0.26000(3) 0.02615(14) Uani 1 d .
P6 P 0.33985(6) 0.16277(4) 0.43894(3) 0.02689(14) Uani 1 d .
Li1 Li 0.5088(4) 0.1601(3) 0.3043(2) 0.0307(7) Uani 1 d .
Li2 Li 0.4345(4) 0.3573(3) 0.1690(2) 0.0313(7) Uani 1 d .
Li3 Li 0.4234(4) 0.3900(3) 0.3481(2) 0.0292(7) Uani 1 d .
O1 O 0.56235(14) 0.30312(11) 0.27289(8) 0.0236(3) Uani 1 d .
C1 C 0.7169(2) 0.30465(16) 0.27333(12) 0.0232(4) Uani 1 d .
C2 C 0.2280(2) 0.30281(17) 0.27481(12) 0.0247(4) Uani 1 d .
C11 C 0.8082(2) 0.21837(18) 0.21235(13) 0.0280(4) Uani 1 d .
C12 C 0.9623(3) -0.0221(2) 0.29367(19) 0.0482(6) Uani 1 d .
H12A H 0.9643(3) -0.0072(3) 0.3516(9) 0.050 Uiso 1 calc R
H12B H 1.0432(13) -0.0033(3) 0.2640(5) 0.050 Uiso 1 calc R
H12C H 0.9713(3) -0.1019(12) 0.29420(19) 0.050 Uiso 1 calc R
C13 C 0.8095(3) 0.0214(3) 0.12721(18) 0.0543(7) Uani 1 d .
H13A H 0.7238(13) 0.0614(6) 0.0899(6) 0.050 Uiso 1 calc R
H13B H 0.8236(4) -0.0601(13) 0.1333(2) 0.050 Uiso 1 calc R
H13C H 0.8957(14) 0.0389(4) 0.1029(4) 0.050 Uiso 1 calc R
C21 C 0.7247(2) 0.43193(17) 0.23842(13) 0.0270(4) Uani 1 d .
C22 C 0.7764(3) 0.4837(2) 0.05195(15) 0.0466(6) Uani 1 d .
H22A H 0.8119(6) 0.4050(12) 0.0413(2) 0.050 Uiso 1 calc R
H22B H 0.8569(13) 0.5050(4) 0.0764(4) 0.050 Uiso 1 calc R
H22C H 0.7400(6) 0.5343(8) -0.0017(8) 0.050 Uiso 1 calc R
C23 C 0.5766(3) 0.6558(2) 0.13745(18) 0.0477(6) Uani 1 d .
H23A H 0.4976(13) 0.6764(4) 0.1757(6) 0.050 Uiso 1 calc R
H23B H 0.5473(6) 0.7000(7) 0.0816(9) 0.050 Uiso 1 calc R
H23C H 0.6627(14) 0.6711(3) 0.1588(4) 0.050 Uiso 1 calc R
C31 C 0.7872(2) 0.26603(16) 0.36948(12) 0.0250(4) Uani 1 d .
C32 C 0.7299(3) 0.2531(2) 0.55400(14) 0.0376(5) Uani 1 d .
H32A H 0.6822(8) 0.1918(10) 0.55645(15) 0.050 Uiso 1 calc R
H32B H 0.6992(5) 0.2951(7) 0.6022(8) 0.050 Uiso 1 calc R
H32C H 0.8377(17) 0.2195(6) 0.55754(15) 0.050 Uiso 1 calc R
C33 C 0.7807(3) 0.4598(2) 0.46487(15) 0.0379(5) Uani 1 d .
H33A H 0.7629(4) 0.5207(10) 0.4143(8) 0.050 Uiso 1 calc R
H33B H 0.8875(17) 0.4184(6) 0.47178(18) 0.050 Uiso 1 calc R
H33C H 0.7479(6) 0.4946(6) 0.5167(8) 0.050 Uiso 1 calc R
C41 C 0.2712(2) 0.19454(18) 0.23732(13) 0.0272(4) Uani 1 d .
C42 C 0.1571(3) 0.2185(2) 0.05010(15) 0.0428(5) Uani 1 d .
H42A H 0.1881(5) 0.2170(2) -0.0085(9) 0.050 Uiso 1 calc R
H42B H 0.0882(11) 0.2928(12) 0.05430(16) 0.050 Uiso 1 calc R
H42C H 0.1091(8) 0.1590(9) 0.0665(3) 0.050 Uiso 1 calc R
C43 C 0.4033(3) 0.0301(2) 0.12585(17) 0.0464(6) Uani 1 d .
H43A H 0.4374(6) 0.0161(3) 0.0698(9) 0.050 Uiso 1 calc R
H43B H 0.3262(12) -0.0056(6) 0.1402(3) 0.050 Uiso 1 calc R
H43C H 0.4844(13) -0.0016(6) 0.1676(7) 0.050 Uiso 1 calc R
C51 C 0.1914(2) 0.41560(17) 0.21741(13) 0.0259(4) Uani 1 d .
C52 C 0.1746(3) 0.6565(2) 0.15814(15) 0.0388(5) Uani 1 d .
H52A H 0.1755(3) 0.7319(12) 0.1739(3) 0.050 Uiso 1 calc R
H52B H 0.0789(15) 0.6655(2) 0.1270(5) 0.050 Uiso 1 calc R
H52C H 0.2585(13) 0.6297(4) 0.1202(6) 0.050 Uiso 1 calc R
C53 C 0.0074(2) 0.61398(19) 0.30548(16) 0.0361(5) Uani 1 d .
H53A H 0.0100(2) 0.6816(11) 0.3275(4) 0.050 Uiso 1 calc R
H53B H -0.0133(4) 0.5603(8) 0.3506(7) 0.050 Uiso 1 calc R
H53C H -0.0681(12) 0.6337(4) 0.2609(7) 0.050 Uiso 1 calc R
C61 C 0.2373(2) 0.29713(17) 0.36998(12) 0.0245(4) Uani 1 d .
C62 C 0.3457(3) 0.2099(2) 0.54798(14) 0.0360(5) Uani 1 d .
H62A H 0.3986(8) 0.1440(10) 0.5901(7) 0.050 Uiso 1 calc R
H62B H 0.2447(15) 0.2409(5) 0.5659(3) 0.050 Uiso 1 calc R
H62C H 0.3967(8) 0.2691(9) 0.54398(15) 0.050 Uiso 1 calc R
C63 C 0.2111(3) 0.0694(2) 0.46848(16) 0.0417(5) Uani 1 d .
H63A H 0.2669(9) -0.0033(11) 0.5058(6) 0.050 Uiso 1 calc R
H63B H 0.1730(6) 0.0510(3) 0.4151(8) 0.050 Uiso 1 calc R
H63C H 0.1263(13) 0.1117(6) 0.5000(5) 0.050 Uiso 1 calc R
H11A H 0.7649 0.2447 0.1513 0.050 Uiso 1 d .
H11B H 0.9226 0.2050 0.2132 0.050 Uiso 1 d .
H21A H 0.6768 0.4843 0.2778 0.050 Uiso 1 d .
H21B H 0.8299 0.4359 0.2347 0.050 Uiso 1 d .
H31A H 0.7885 0.1827 0.3884 0.050 Uiso 1 d .
H31B H 0.8920 0.2593 0.3728 0.050 Uiso 1 d .
H41A H 0.258(3) 0.127(2) 0.2683(17) 0.040(7) Uiso 1 d .
H51A H 0.138(3) 0.425(2) 0.1630(17) 0.039(6) Uiso 1 d .
H61A H 0.168(3) 0.355(2) 0.3953(16) 0.038(6) Uiso 1 d .

loop_
_atom_site_aniso_label
_atom_site_aniso_U_11
_atom_site_aniso_U_22
_atom_site_aniso_U_33
_atom_site_aniso_U_23
_atom_site_aniso_U_13
_atom_site_aniso_U_12
P1 0.0273(3) 0.0319(3) 0.0374(3) -0.0143(2) 0.0016(2) -0.0080(2)
P2 0.0267(3) 0.0367(3) 0.0282(3) 0.0017(2) -0.0016(2) -0.0102(2)
P3 0.0244(3) 0.0291(3) 0.0229(2) -0.00599(19) 0.00003(19) -0.00842(19)
P4 0.0270(3) 0.0411(3) 0.0291(3) -0.0138(2) 0.0027(2) -0.0144(2)
P5 0.0212(2) 0.0277(3) 0.0294(3) -0.00384(19) -0.00103(19) -0.00711(19)
P6 0.0252(3) 0.0292(3) 0.0266(3) -0.0041(2) 0.00187(19) -0.0084(2)
Li1 0.0279(16) 0.0323(17) 0.0332(17) -0.0053(13) 0.0011(13) -0.0104(13)
Li2 0.0249(16) 0.0402(18) 0.0298(17) -0.0078(14) -0.0022(13) -0.0097(14)
Li3 0.0225(15) 0.0317(17) 0.0325(17) -0.0073(13) 0.0018(13) -0.0054(13)
O1 0.0176(6) 0.0300(7) 0.0247(6) -0.0065(5) 0.0003(5) -0.0082(5)
C1 0.0187(8) 0.0282(9) 0.0232(9) -0.0063(7) -0.0001(7) -0.0066(7)
C2 0.0178(8) 0.0312(10) 0.0279(9) -0.0073(8) 0.0011(7) -0.0102(7)
C11 0.0243(9) 0.0331(10) 0.0269(9) -0.0087(8) 0.0032(7) -0.0068(8)
C12 0.0379(13) 0.0329(11) 0.0690(17) -0.0081(11) -0.0070(11) -0.0027(10)
C13 0.0564(16) 0.0639(17) 0.0555(16) -0.0380(13) 0.0123(13) -0.0232(13)
C21 0.0244(9) 0.0325(10) 0.0262(9) -0.0041(8) 0.0001(7) -0.0118(8)
C22 0.0416(13) 0.0631(15) 0.0310(11) 0.0045(10) 0.0028(10) -0.0148(12)
C23 0.0446(13) 0.0372(12) 0.0575(15) 0.0059(11) -0.0049(11) -0.0124(10)
C31 0.0216(9) 0.0275(9) 0.0254(9) -0.0061(7) -0.0016(7) -0.0055(7)
C32 0.0443(12) 0.0405(12) 0.0261(10) -0.0033(9) -0.0015(9) -0.0102(10)
C33 0.0408(12) 0.0420(12) 0.0389(12) -0.0164(9) 0.0050(9) -0.0194(10)
C41 0.0251(9) 0.0315(10) 0.0283(10) -0.0076(8) 0.0011(7) -0.0119(8)
C42 0.0384(12) 0.0649(15) 0.0328(11) -0.0154(10) -0.0013(9) -0.0230(11)
C43 0.0453(13) 0.0480(14) 0.0518(14) -0.0272(11) 0.0076(11) -0.0130(11)
C51 0.0216(9) 0.0324(10) 0.0241(9) -0.0065(8) -0.0024(7) -0.0075(8)
C52 0.0363(12) 0.0352(11) 0.0404(12) 0.0032(9) -0.0013(9) -0.0076(9)
C53 0.0261(10) 0.0343(11) 0.0486(13) -0.0122(9) 0.0039(9) -0.0071(8)
C61 0.0228(9) 0.0261(9) 0.0262(9) -0.0067(7) 0.0036(7) -0.0084(7)
C62 0.0404(12) 0.0414(12) 0.0281(10) -0.0043(9) 0.0019(9) -0.0153(9)
C63 0.0459(13) 0.0371(12) 0.0437(13) 0.0029(10) -0.0017(10) -0.0192(10)

loop_
_atom_type_symbol
_atom_type_description
_atom_type_scat_dispersion_real
_atom_type_scat_dispersion_imag
_atom_type_scat_source
C C 0.0033 0.0016 'International Tables Vol C Tables 4.2.6.8 and 6.1.1.4'
H H 0.0000 0.0000 'International Tables Vol C Tables 4.2.6.8 and 6.1.1.4'
Li Li -0.0003 0.0001 'International Tables Vol C Tables 4.2.6.8 and 6.1.1.4'
O O 0.0106 0.0060 'International Tables Vol C Tables 4.2.6.8 and 6.1.1.4'
P P 0.1023 0.0942 'International Tables Vol C Tables 4.2.6.8 and 6.1.1.4'

loop_
_geom_angle_atom_site_label_1
_geom_angle_atom_site_label_2
_geom_angle_atom_site_label_3
_geom_angle
C13 P1 C12 99.59(13)
C13 P1 C11 100.92(11)
C12 P1 C11 103.07(10)
C13 P1 Li1 125.44(12)
C12 P1 Li1 129.58(12)
C11 P1 Li1 90.55(10)
C23 P2 C22 99.46(13)
C23 P2 C21 100.15(11)
C22 P2 C21 102.73(10)
C23 P2 Li2 126.92(11)
C22 P2 Li2 129.50(12)
C21 P2 Li2 88.95(9)
C32 P3 C33 98.83(11)
C32 P3 C31 101.23(10)
C33 P3 C31 103.27(10)
C32 P3 Li3 127.03(11)
C33 P3 Li3 129.18(11)
C31 P3 Li3 89.39(9)
C41 P4 C43 100.67(11)
C41 P4 C42 110.28(10)
C43 P4 C42 97.25(12)
C41 P4 Li2 78.56(10)
C43 P4 Li2 135.76(11)
C42 P4 Li2 124.90(12)
C41 P4 Li1 47.03(9)
C43 P4 Li1 88.92(11)
C42 P4 Li1 157.31(10)
Li2 P4 Li1 57.95(10)
C51 P5 C52 102.57(10)
C51 P5 C53 109.65(9)
C52 P5 C53 97.15(11)
C51 P5 Li3 78.76(10)
C52 P5 Li3 134.76(11)
C53 P5 Li3 125.46(11)
C61 P6 C62 102.68(10)
C61 P6 C63 109.59(10)
C62 P6 C63 96.62(11)
C61 P6 Li1 78.73(10)
C62 P6 Li1 134.00(11)
C63 P6 Li1 126.73(11)
O1 Li1 C41 105.54(16)
O1 Li1 P6 113.09(15)
C41 Li1 P6 78.53(11)
O1 Li1 C2 83.08(13)
C41 Li1 C2 33.07(8)
P6 Li1 C2 65.33(9)
O1 Li1 P1 81.74(12)
C41 Li1 P1 126.91(15)
P6 Li1 P1 147.61(14)
C2 Li1 P1 147.01(15)
O1 Li1 Li2 42.02(10)
C41 Li1 Li2 66.99(12)
P6 Li1 Li2 118.62(14)
C2 Li1 Li2 57.91(10)
P1 Li1 Li2 91.97(12)
O1 Li1 Li3 42.25(10)
C41 Li1 Li3 90.47(14)
P6 Li1 Li3 71.52(11)
C2 Li1 Li3 57.85(10)
P1 Li1 Li3 121.51(14)
Li2 Li1 Li3 60.21(12)
O1 Li1 P4 93.38(13)
C41 Li1 P4 34.45(7)
P6 Li1 P4 112.91(12)
C2 Li1 P4 58.07(8)
P1 Li1 P4 93.81(10)
Li2 Li1 P4 51.94(9)
Li3 Li1 P4 103.01(12)
O1 Li2 C51 105.35(16)
O1 Li2 P4 111.69(16)
C51 Li2 P4 79.39(12)
O1 Li2 C2 83.20(13)
C51 Li2 C2 33.04(8)
P4 Li2 C2 65.08(9)
O1 Li2 P2 82.41(12)
C51 Li2 P2 126.15(16)
P4 Li2 P2 147.86(14)
C2 Li2 P2 147.01(15)
O1 Li2 Li1 42.34(11)
C51 Li2 Li1 90.32(14)
P4 Li2 Li1 70.11(11)
C2 Li2 Li1 57.80(11)
P2 Li2 Li1 122.39(14)
O1 Li2 Li3 42.03(10)
C51 Li2 Li3 66.59(12)
P4 Li2 Li3 117.53(15)
C2 Li2 Li3 57.71(10)
P2 Li2 Li3 92.55(12)
Li1 Li2 Li3 59.92(12)
O1 Li3 C61 105.40(16)
O1 Li3 P5 112.12(15)
C61 Li3 P5 79.19(11)
O1 Li3 C2 83.10(13)
C61 Li3 C2 33.20(8)
P5 Li3 C2 65.11(9)
O1 Li3 P3 83.70(12)
C61 Li3 P3 127.84(15)
P5 Li3 P3 145.35(14)
C2 Li3 P3 149.46(14)
O1 Li3 Li1 42.34(10)
C61 Li3 Li1 66.49(12)
P5 Li3 Li1 118.06(14)
C2 Li3 Li1 57.80(10)
P3 Li3 Li1 94.64(12)
O1 Li3 Li2 41.81(10)
C61 Li3 Li2 90.40(14)
P5 Li3 Li2 71.09(11)
C2 Li3 Li2 57.77(10)
P3 Li3 Li2 122.66(14)
Li1 Li3 Li2 59.88(12)
C1 O1 Li2 121.63(15)
C1 O1 Li3 119.98(15)
Li2 O1 Li3 96.16(15)
C1 O1 Li1 121.66(15)
Li2 O1 Li1 95.63(16)
Li3 O1 Li1 95.41(15)
O1 C1 C21 109.62(14)
O1 C1 C11 109.41(14)
C21 C1 C11 109.25(15)
O1 C1 C31 109.51(14)
C21 C1 C31 109.19(15)
C11 C1 C31 109.85(15)
C51 C2 C41 119.90(17)
C51 C2 C61 120.32(17)
C41 C2 C61 119.46(17)
C51 C2 Li1 123.12(14)
C41 C2 Li1 60.71(12)
C61 C2 Li1 81.99(13)
C51 C2 Li3 82.51(13)
C41 C2 Li3 124.12(14)
C61 C2 Li3 59.74(12)
Li1 C2 Li3 64.35(11)
C51 C2 Li2 59.87(12)
C41 C2 Li2 83.12(14)
C61 C2 Li2 123.11(14)
Li1 C2 Li2 64.30(11)
Li3 C2 Li2 64.52(11)
C1 C11 P1 112.85(13)
C1 C11 H11A 109.4
P1 C11 H11A 101.3
C1 C11 H11B 116.2
P1 C11 H11B 105.8
H11A C11 H11B 110.2
P1 C12 H12A 109.5
P1 C12 H12B 109.5
H12A C12 H12B 109.5
P1 C12 H12C 109.5
H12A C12 H12C 109.5
H12B C12 H12C 109.5
P1 C13 H13A 109.5
P1 C13 H13B 109.5
H13A C13 H13B 109.5
P1 C13 H13C 109.5
H13A C13 H13C 109.5
H13B C13 H13C 109.5
C1 C21 P2 113.62(13)
C1 C21 H21A 110.1
P2 C21 H21A 104.7
C1 C21 H21B 112.2
P2 C21 H21B 109.5
H21A C21 H21B 106.2
P2 C22 H22A 109.5
P2 C22 H22B 109.5
H22A C22 H22B 109.5
P2 C22 H22C 109.5
H22A C22 H22C 109.5
H22B C22 H22C 109.5
P2 C23 H23A 109.5
P2 C23 H23B 109.5
H23A C23 H23B 109.5
P2 C23 H23C 109.5
H23A C23 H23C 109.5
H23B C23 H23C 109.5
C1 C31 P3 112.63(12)
C1 C31 H31A 107.6
P3 C31 H31A 107.5
C1 C31 H31B 112.9
P3 C31 H31B 114.0
H31A C31 H31B 101.1
P3 C32 H32A 109.5
P3 C32 H32B 109.5
H32A C32 H32B 109.5
P3 C32 H32C 109.5
H32A C32 H32C 109.5
H32B C32 H32C 109.5
P3 C33 H33A 109.5
P3 C33 H33B 109.5
H33A C33 H33B 109.5
P3 C33 H33C 109.5
H33A C33 H33C 109.5
H33B C33 H33C 109.5
C2 C41 P4 121.87(15)
C2 C41 Li1 86.22(14)
P4 C41 Li1 98.52(12)
C2 C41 H41A 119.8(16)
P4 C41 H41A 117.8(16)
Li1 C41 H41A 92.5(16)
P4 C42 H42A 109.5
P4 C42 H42B 109.5
H42A C42 H42B 109.5
P4 C42 H42C 109.5
H42A C42 H42C 109.5
H42B C42 H42C 109.5
P4 C43 H43A 109.5
P4 C43 H43B 109.5
H43A C43 H43B 109.5
P4 C43 H43C 109.5
H43A C43 H43C 109.5
H43B C43 H43C 109.5
C2 C51 P5 120.40(14)
C2 C51 Li2 87.09(15)
P5 C51 Li2 100.23(12)
C2 C51 H51A 119.2(15)
P5 C51 H51A 118.0(15)
Li2 C51 H51A 98.1(15)
P5 C52 H52A 109.5
P5 C52 H52B 109.5
H52A C52 H52B 109.5
P5 C52 H52C 109.5
H52A C52 H52C 109.5
H52B C52 H52C 109.5
P5 C53 H53A 109.5
P5 C53 H53B 109.5
H53A C53 H53B 109.5
P5 C53 H53C 109.5
H53A C53 H53C 109.5
H53B C53 H53C 109.5
C2 C61 P6 120.32(14)
C2 C61 Li3 87.06(14)
P6 C61 Li3 100.68(12)
C2 C61 H61A 118.3(15)
P6 C61 H61A 119.0(15)
Li3 C61 H61A 97.4(15)
P6 C62 H62A 109.5
P6 C62 H62B 109.5
H62A C62 H62B 109.5
P6 C62 H62C 109.5
H62A C62 H62C 109.5
H62B C62 H62C 109.5
P6 C63 H63A 109.5
P6 C63 H63B 109.5
H63A C63 H63B 109.5
P6 C63 H63C 109.5
H63A C63 H63C 109.5
H63B C63 H63C 109.5

loop_
_geom_bond_atom_site_label_1
_geom_bond_atom_site_label_2
_geom_bond_distance
P1 C13 1.827(2)
P1 C12 1.828(2)
P1 C11 1.843(2)
P1 Li1 2.665(3)
P2 C23 1.828(2)
P2 C22 1.831(2)
P2 C21 1.844(2)
P2 Li2 2.695(4)
P3 C32 1.824(2)
P3 C33 1.828(2)
P3 C31 1.8453(19)
P3 Li3 2.638(3)
P4 C41 1.771(2)
P4 C43 1.841(2)
P4 C42 1.851(2)
P4 Li2 2.592(3)
P4 Li1 3.095(3)
P5 C51 1.777(2)
P5 C52 1.838(2)
P5 C53 1.848(2)
P5 Li3 2.562(3)
P6 C61 1.774(2)
P6 C62 1.830(2)
P6 C63 1.840(2)
P6 Li1 2.550(3)
Li1 O1 1.888(4)
Li1 C41 2.290(4)
Li1 C2 2.620(4)
Li1 Li2 2.790(5)
Li1 Li3 2.791(5)
Li2 O1 1.877(4)
Li2 C51 2.272(4)
Li2 C2 2.623(4)
Li2 Li3 2.799(5)
Li3 O1 1.885(3)
Li3 C61 2.267(4)
Li3 C2 2.621(4)
O1 C1 1.410(2)
C1 C21 1.543(3)
C1 C11 1.543(2)
C1 C31 1.544(2)
C2 C51 1.432(3)
C2 C41 1.433(3)
C2 C61 1.437(3)
C11 H11A 0.9772
C11 H11B 1.0054
C12 H12A 0.9246
C12 H12B 0.9246
C12 H12C 0.9246
C13 H13A 0.9282
C13 H13B 0.9282
C13 H13C 0.9282
C21 H21A 0.9414
C21 H21B 0.9719
C22 H22A 0.9340
C22 H22B 0.9340
C22 H22C 0.9340
C23 H23A 0.9224
C23 H23B 0.9224
C23 H23C 0.9224
C31 H31A 0.9826
C31 H31B 0.9334
C32 H32A 0.9435
C32 H32B 0.9435
C32 H32C 0.9435
C33 H33A 0.9507
C33 H33B 0.9507
C33 H33C 0.9507
C41 H41A 0.90(3)
C42 H42A 0.9334
C42 H42B 0.9334
C42 H42C 0.9334
C43 H43A 0.9264
C43 H43B 0.9264
C43 H43C 0.9264
C51 H51A 0.93(3)
C52 H52A 0.9618
C52 H52B 0.9618
C52 H52C 0.9618
C53 H53A 0.9202
C53 H53B 0.9202
C53 H53C 0.9202
C61 H61A 0.92(3)
C62 H62A 0.9406
C62 H62B 0.9406
C62 H62C 0.9406
C63 H63A 0.9605
C63 H63B 0.9605
C63 H63C 0.9605

loop_
_geom_torsion_atom_site_label_1
_geom_torsion_atom_site_label_2
_geom_torsion_atom_site_label_3
_geom_torsion_atom_site_label_4
_geom_torsion
C61 P6 Li1 O1 51.72(15)
C62 P6 Li1 O1 -45.1(2)
C63 P6 Li1 O1 157.85(14)
C61 P6 Li1 C41 -50.45(10)
C62 P6 Li1 C41 -147.27(12)
C63 P6 Li1 C41 55.69(16)
C61 P6 Li1 C2 -18.41(8)
C62 P6 Li1 C2 -115.23(13)
C63 P6 Li1 C2 87.72(13)
C61 P6 Li1 P1 164.1(3)
C62 P6 Li1 P1 67.2(3)
C63 P6 Li1 P1 -89.8(3)
C61 P6 Li1 Li2 5.13(15)
C62 P6 Li1 Li2 -91.69(19)
C63 P6 Li1 Li2 111.27(17)
C61 P6 Li1 Li3 43.95(10)
C62 P6 Li1 Li3 -52.88(16)
C63 P6 Li1 Li3 150.08(12)
C61 P6 Li1 P4 -52.74(11)
C62 P6 Li1 P4 -149.56(12)
C63 P6 Li1 P4 53.40(17)
C13 P1 Li1 O1 -103.68(16)
C12 P1 Li1 O1 107.70(15)
C11 P1 Li1 O1 0.17(12)
C13 P1 Li1 C41 -0.4(3)
C12 P1 Li1 C41 -149.02(17)
C11 P1 Li1 C41 103.44(18)
C13 P1 Li1 P6 135.6(3)
C12 P1 Li1 P6 -13.0(3)
C11 P1 Li1 P6 -120.5(3)
C13 P1 Li1 C2 -40.3(3)
C12 P1 Li1 C2 171.1(2)
C11 P1 Li1 C2 63.6(3)
C13 P1 Li1 Li2 -62.80(18)
C12 P1 Li1 Li2 148.58(13)
C11 P1 Li1 Li2 41.05(12)
C13 P1 Li1 Li3 -118.60(18)
C12 P1 Li1 Li3 92.79(19)
C11 P1 Li1 Li3 -14.75(16)
C13 P1 Li1 P4 -10.82(17)
C12 P1 Li1 P4 -159.43(11)
C11 P1 Li1 P4 93.03(9)
C41 P4 Li1 O1 -112.86(17)
C43 P4 Li1 O1 141.43(14)
C42 P4 Li1 O1 -112.2(3)
Li2 P4 Li1 O1 -7.58(12)
C43 P4 Li1 C41 -105.71(14)
C42 P4 Li1 C41 0.7(3)
Li2 P4 Li1 C41 105.28(15)
C41 P4 Li1 P6 3.97(10)
C43 P4 Li1 P6 -101.74(14)
C42 P4 Li1 P6 4.6(3)
Li2 P4 Li1 P6 109.25(15)
C41 P4 Li1 C2 -33.17(11)
C43 P4 Li1 C2 -138.88(11)
C42 P4 Li1 C2 -32.5(3)
Li2 P4 Li1 C2 72.11(11)
C41 P4 Li1 P1 165.21(16)
C43 P4 Li1 P1 59.50(11)
C42 P4 Li1 P1 165.9(2)
Li2 P4 Li1 P1 -89.51(12)
C41 P4 Li1 Li2 -105.28(15)
C43 P4 Li1 Li2 149.01(13)
C42 P4 Li1 Li2 -104.6(3)
C41 P4 Li1 Li3 -71.23(14)
C43 P4 Li1 Li3 -176.94(14)
C42 P4 Li1 Li3 -70.6(3)
Li2 P4 Li1 Li3 34.06(12)
C41 P4 Li2 O1 54.26(15)
C43 P4 Li2 O1 -39.4(2)
C42 P4 Li2 O1 161.12(14)
Li1 P4 Li2 O1 8.20(13)
C41 P4 Li2 C51 -48.18(10)
C43 P4 Li2 C51 -141.79(14)
C42 P4 Li2 C51 58.68(15)
Li1 P4 Li2 C51 -94.24(13)
C41 P4 Li2 C2 -16.76(9)
C43 P4 Li2 C2 -110.37(15)
C42 P4 Li2 C2 90.10(13)
Li1 P4 Li2 C2 -62.82(10)
C41 P4 Li2 P2 165.7(3)
C43 P4 Li2 P2 72.1(3)
C42 P4 Li2 P2 -87.4(3)
Li1 P4 Li2 P2 119.7(3)
C41 P4 Li2 Li1 46.06(10)
C43 P4 Li2 Li1 -47.55(18)
C42 P4 Li2 Li1 152.92(12)
C41 P4 Li2 Li3 8.22(14)
C43 P4 Li2 Li3 -85.4(2)
C42 P4 Li2 Li3 115.08(16)
Li1 P4 Li2 Li3 -37.85(13)
C23 P2 Li2 O1 -103.41(15)
C22 P2 Li2 O1 104.22(15)
C21 P2 Li2 O1 -1.48(12)
C23 P2 Li2 C51 0.1(2)
C22 P2 Li2 C51 -152.28(16)
C21 P2 Li2 C51 102.02(18)
C23 P2 Li2 P4 137.3(2)
C22 P2 Li2 P4 -15.0(3)
C21 P2 Li2 P4 -120.7(3)
C23 P2 Li2 C2 -38.5(3)
C22 P2 Li2 C2 169.1(2)
C21 P2 Li2 C2 63.4(3)
C23 P2 Li2 Li1 -118.05(18)
C22 P2 Li2 Li1 89.58(19)
C21 P2 Li2 Li1 -16.12(16)
C23 P2 Li2 Li3 -62.52(17)
C22 P2 Li2 Li3 145.11(13)
C21 P2 Li2 Li3 39.41(12)
C41 Li1 Li2 O1 154.98(19)
P6 Li1 Li2 O1 93.54(18)
C2 Li1 Li2 O1 118.91(16)
P1 Li1 Li2 O1 -75.35(13)
Li3 Li1 Li2 O1 50.30(13)
P4 Li1 Li2 O1 -168.65(17)
O1 Li1 Li2 C51 -112.76(17)
C41 Li1 Li2 C51 42.22(12)
P6 Li1 Li2 C51 -19.23(18)
C2 Li1 Li2 C51 6.15(9)
P1 Li1 Li2 C51 171.89(12)
Li3 Li1 Li2 C51 -62.46(12)
P4 Li1 Li2 C51 78.58(11)
O1 Li1 Li2 P4 168.65(17)
C41 Li1 Li2 P4 -36.37(8)
P6 Li1 Li2 P4 -97.81(15)
C2 Li1 Li2 P4 -72.44(9)
P1 Li1 Li2 P4 93.30(10)
Li3 Li1 Li2 P4 -141.04(13)
O1 Li1 Li2 C2 -118.91(16)
C41 Li1 Li2 C2 36.07(8)
P6 Li1 Li2 C2 -25.37(13)
P1 Li1 Li2 C2 165.74(13)
Li3 Li1 Li2 C2 -68.61(11)
P4 Li1 Li2 C2 72.44(9)
O1 Li1 Li2 P2 21.84(14)
C41 Li1 Li2 P2 176.82(17)
P6 Li1 Li2 P2 115.38(16)
C2 Li1 Li2 P2 140.75(17)
P1 Li1 Li2 P2 -53.51(17)
Li3 Li1 Li2 P2 72.14(16)
P4 Li1 Li2 P2 -146.81(18)
O1 Li1 Li2 Li3 -50.30(13)
C41 Li1 Li2 Li3 104.68(14)
P6 Li1 Li2 Li3 43.23(14)
C2 Li1 Li2 Li3 68.61(11)
P1 Li1 Li2 Li3 -125.66(13)
P4 Li1 Li2 Li3 141.04(13)
C51 P5 Li3 O1 52.53(15)
C52 P5 Li3 O1 -44.1(2)
C53 P5 Li3 O1 158.76(13)
C51 P5 Li3 C61 -49.83(10)
C52 P5 Li3 C61 -146.46(13)
C53 P5 Li3 C61 56.39(15)
C51 P5 Li3 C2 -18.10(8)
C52 P5 Li3 C2 -114.73(14)
C53 P5 Li3 C2 88.12(12)
C51 P5 Li3 P3 164.8(3)
C52 P5 Li3 P3 68.2(3)
C53 P5 Li3 P3 -88.9(3)
C51 P5 Li3 Li1 5.97(14)
C52 P5 Li3 Li1 -90.65(19)
C53 P5 Li3 Li1 112.19(16)
C51 P5 Li3 Li2 44.35(11)
C52 P5 Li3 Li2 -52.27(17)
C53 P5 Li3 Li2 150.58(12)
C32 P3 Li3 O1 -106.37(14)
C33 P3 Li3 O1 103.99(14)
C31 P3 Li3 O1 -2.72(12)
C32 P3 Li3 C61 -1.7(2)
C33 P3 Li3 C61 -151.39(16)
C31 P3 Li3 C61 101.90(18)
C32 P3 Li3 P5 133.2(2)
C33 P3 Li3 P5 -16.4(3)
C31 P3 Li3 P5 -123.2(2)
C32 P3 Li3 C2 -41.5(3)
C33 P3 Li3 C2 168.8(2)
C31 P3 Li3 C2 62.1(3)
C32 P3 Li3 Li1 -65.40(16)
C33 P3 Li3 Li1 144.96(12)
C31 P3 Li3 Li1 38.25(12)
C32 P3 Li3 Li2 -122.30(17)
C33 P3 Li3 Li2 88.05(19)
C31 P3 Li3 Li2 -18.66(16)
C41 Li1 Li3 O1 -112.93(17)
P6 Li1 Li3 O1 169.34(17)
C2 Li1 Li3 O1 -118.70(16)
P1 Li1 Li3 O1 22.26(14)
Li2 Li1 Li3 O1 -50.00(13)
P4 Li1 Li3 O1 -80.54(14)
O1 Li1 Li3 C61 155.15(18)
C41 Li1 Li3 C61 42.22(12)
P6 Li1 Li3 C61 -35.51(8)
C2 Li1 Li3 C61 36.45(8)
P1 Li1 Li3 C61 177.41(17)
Li2 Li1 Li3 C61 105.15(14)
P4 Li1 Li3 C61 74.61(12)
O1 Li1 Li3 P5 92.77(18)
C41 Li1 Li3 P5 -20.15(18)
P6 Li1 Li3 P5 -97.89(14)
C2 Li1 Li3 P5 -25.93(12)
P1 Li1 Li3 P5 115.04(16)
Li2 Li1 Li3 P5 42.77(14)
P4 Li1 Li3 P5 12.23(18)
O1 Li1 Li3 C2 118.70(16)
C41 Li1 Li3 C2 5.77(9)
P6 Li1 Li3 C2 -71.96(9)
P1 Li1 Li3 C2 140.97(17)
Li2 Li1 Li3 C2 68.70(11)
P4 Li1 Li3 C2 38.16(9)
O1 Li1 Li3 P3 -75.37(13)
C41 Li1 Li3 P3 171.70(12)
P6 Li1 Li3 P3 93.97(10)
C2 Li1 Li3 P3 165.93(13)
P1 Li1 Li3 P3 -53.10(17)
Li2 Li1 Li3 P3 -125.37(13)
P4 Li1 Li3 P3 -155.91(10)
O1 Li1 Li3 Li2 50.00(13)
C41 Li1 Li3 Li2 -62.93(13)
P6 Li1 Li3 Li2 -140.66(13)
C2 Li1 Li3 Li2 -68.70(11)
P1 Li1 Li3 Li2 72.27(16)
P4 Li1 Li3 Li2 -30.54(11)
C51 Li2 Li3 O1 155.7(2)
P4 Li2 Li3 O1 92.53(18)
C2 Li2 Li3 O1 119.46(17)
P2 Li2 Li3 O1 -75.72(13)
Li1 Li2 Li3 O1 50.71(13)
O1 Li2 Li3 C61 -112.98(17)
C51 Li2 Li3 C61 42.68(12)
P4 Li2 Li3 C61 -20.45(17)
C2 Li2 Li3 C61 6.48(9)
P2 Li2 Li3 C61 171.30(12)
Li1 Li2 Li3 C61 -62.27(13)
O1 Li2 Li3 P5 168.59(18)
C51 Li2 Li3 P5 -35.75(8)
P4 Li2 Li3 P5 -98.88(14)
C2 Li2 Li3 P5 -71.95(9)
P2 Li2 Li3 P5 92.87(10)
Li1 Li2 Li3 P5 -140.70(13)
O1 Li2 Li3 C2 -119.46(17)
C51 Li2 Li3 C2 36.20(9)
P4 Li2 Li3 C2 -26.93(12)
P2 Li2 Li3 C2 164.82(13)
Li1 Li2 Li3 C2 -68.75(12)
O1 Li2 Li3 P3 24.17(15)
C51 Li2 Li3 P3 179.83(17)
P4 Li2 Li3 P3 116.70(16)
C2 Li2 Li3 P3 143.63(17)
P2 Li2 Li3 P3 -51.55(17)
Li1 Li2 Li3 P3 74.88(16)
O1 Li2 Li3 Li1 -50.71(13)
C51 Li2 Li3 Li1 104.94(14)
P4 Li2 Li3 Li1 41.82(14)
C2 Li2 Li3 Li1 68.75(12)
P2 Li2 Li3 Li1 -126.43(13)
C51 Li2 O1 C1 -154.16(14)
P4 Li2 O1 C1 121.37(16)
C2 Li2 O1 C1 -178.90(13)
P2 Li2 O1 C1 -28.66(17)
Li1 Li2 O1 C1 132.86(19)
Li3 Li2 O1 C1 -131.06(19)
C51 Li2 O1 Li3 -23.10(18)
P4 Li2 O1 Li3 -107.56(16)
C2 Li2 O1 Li3 -47.84(14)
P2 Li2 O1 Li3 102.40(13)
Li1 Li2 O1 Li3 -96.08(16)
C51 Li2 O1 Li1 72.99(18)
P4 Li2 O1 Li1 -11.48(17)
C2 Li2 O1 Li1 48.24(14)
P2 Li2 O1 Li1 -161.52(12)
Li3 Li2 O1 Li1 96.08(16)
C61 Li3 O1 C1 -155.11(14)
P5 Li3 O1 C1 120.51(16)
C2 Li3 O1 C1 -179.94(13)
P3 Li3 O1 C1 -27.54(16)
Li1 Li3 O1 C1 -131.55(19)
Li2 Li3 O1 C1 132.17(19)
C61 Li3 O1 Li2 72.72(17)
P5 Li3 O1 Li2 -11.66(18)
C2 Li3 O1 Li2 47.89(14)
P3 Li3 O1 Li2 -159.71(13)
Li1 Li3 O1 Li2 96.28(16)
C61 Li3 O1 Li1 -23.56(17)
P5 Li3 O1 Li1 -107.94(16)
C2 Li3 O1 Li1 -48.39(13)
P3 Li3 O1 Li1 104.01(13)
Li2 Li3 O1 Li1 -96.28(16)
C41 Li1 O1 C1 -156.67(14)
P6 Li1 O1 C1 119.41(16)
C2 Li1 O1 C1 178.82(13)
P1 Li1 O1 C1 -30.55(17)
Li2 Li1 O1 C1 -132.84(19)
Li3 Li1 O1 C1 130.40(19)
P4 Li1 O1 C1 -123.91(13)
C41 Li1 O1 Li2 -23.83(18)
P6 Li1 O1 Li2 -107.75(17)
C2 Li1 O1 Li2 -48.33(14)
P1 Li1 O1 Li2 102.29(13)
Li3 Li1 O1 Li2 -96.76(16)
P4 Li1 O1 Li2 8.93(14)
C41 Li1 O1 Li3 72.93(17)
P6 Li1 O1 Li3 -11.00(18)
C2 Li1 O1 Li3 48.42(13)
P1 Li1 O1 Li3 -160.95(12)
Li2 Li1 O1 Li3 96.76(16)
P4 Li1 O1 Li3 105.68(13)
Li2 O1 C1 C21 55.0(2)
Li3 O1 C1 C21 -65.1(2)
Li1 O1 C1 C21 176.02(16)
Li2 O1 C1 C11 -64.8(2)
Li3 O1 C1 C11 175.17(16)
Li1 O1 C1 C11 56.2(2)
Li2 O1 C1 C31 174.77(16)
Li3 O1 C1 C31 54.7(2)
Li1 O1 C1 C31 -64.2(2)
O1 Li1 C2 C51 24.5(2)
C41 Li1 C2 C51 -108.5(2)
P6 Li1 C2 C51 143.85(16)
P1 Li1 C2 C51 -38.6(3)
Li2 Li1 C2 C51 -11.70(17)
Li3 Li1 C2 C51 60.93(18)
P4 Li1 C2 C51 -73.89(16)
O1 Li1 C2 C41 132.93(18)
P6 Li1 C2 C41 -107.70(14)
P1 Li1 C2 C41 69.9(3)
Li2 Li1 C2 C41 96.75(15)
Li3 Li1 C2 C41 169.38(17)
P4 Li1 C2 C41 34.56(11)
O1 Li1 C2 C61 -96.65(14)
C41 Li1 C2 C61 130.42(18)
P6 Li1 C2 C61 22.72(10)
P1 Li1 C2 C61 -159.7(3)
Li2 Li1 C2 C61 -132.83(15)
Li3 Li1 C2 C61 -60.20(13)
P4 Li1 C2 C61 164.98(13)
O1 Li1 C2 Li3 -36.45(11)
C41 Li1 C2 Li3 -169.38(17)
P6 Li1 C2 Li3 82.92(10)
P1 Li1 C2 Li3 -99.5(3)
Li2 Li1 C2 Li3 -72.63(13)
P4 Li1 C2 Li3 -134.82(11)
O1 Li1 C2 Li2 36.18(11)
C41 Li1 C2 Li2 -96.75(15)
P6 Li1 C2 Li2 155.55(13)
P1 Li1 C2 Li2 -26.9(2)
Li3 Li1 C2 Li2 72.63(13)
P4 Li1 C2 Li2 -62.19(9)
O1 Li3 C2 C51 -95.89(15)
C61 Li3 C2 C51 131.78(17)
P5 Li3 C2 C51 22.42(10)
P3 Li3 C2 C51 -160.9(3)
Li1 Li3 C2 C51 -132.41(15)
Li2 Li3 C2 C51 -60.12(13)
O1 Li3 C2 C41 25.3(2)
C61 Li3 C2 C41 -107.0(2)
P5 Li3 C2 C41 143.63(17)
P3 Li3 C2 C41 -39.7(4)
Li1 Li3 C2 C41 -11.20(18)
Li2 Li3 C2 C41 61.10(18)
O1 Li3 C2 C61 132.33(17)
P5 Li3 C2 C61 -109.36(13)
P3 Li3 C2 C61 67.3(3)
Li1 Li3 C2 C61 95.81(15)
Li2 Li3 C2 C61 168.11(17)
O1 Li3 C2 Li1 36.52(11)
C61 Li3 C2 Li1 -95.81(15)
P5 Li3 C2 Li1 154.83(12)
P3 Li3 C2 Li1 -28.5(3)
Li2 Li3 C2 Li1 72.29(13)
O1 Li3 C2 Li2 -35.78(12)
C61 Li3 C2 Li2 -168.11(17)
P5 Li3 C2 Li2 82.53(11)
P3 Li3 C2 Li2 -100.8(3)
Li1 Li3 C2 Li2 -72.29(13)
O1 Li2 C2 C51 132.25(17)
P4 Li2 C2 C51 -109.99(13)
P2 Li2 C2 C51 67.6(3)
Li1 Li2 C2 C51 168.67(17)
Li3 Li2 C2 C51 96.29(15)
O1 Li2 C2 C41 -97.17(15)
C51 Li2 C2 C41 130.59(17)
P4 Li2 C2 C41 20.59(10)
P2 Li2 C2 C41 -161.8(3)
Li1 Li2 C2 C41 -60.74(13)
Li3 Li2 C2 C41 -133.12(15)
O1 Li2 C2 C61 23.7(2)
C51 Li2 C2 C61 -108.6(2)
P4 Li2 C2 C61 141.44(16)
P2 Li2 C2 C61 -41.0(3)
Li1 Li2 C2 C61 60.11(18)
Li3 Li2 C2 C61 -12.27(17)
O1 Li2 C2 Li1 -36.43(12)
C51 Li2 C2 Li1 -168.67(17)
P4 Li2 C2 Li1 81.33(11)
P2 Li2 C2 Li1 -101.1(3)
Li3 Li2 C2 Li1 -72.38(12)
O1 Li2 C2 Li3 35.95(11)
C51 Li2 C2 Li3 -96.29(15)
P4 Li2 C2 Li3 153.71(12)
P2 Li2 C2 Li3 -28.7(2)
Li1 Li2 C2 Li3 72.38(12)
O1 C1 C11 P1 -50.57(18)
C21 C1 C11 P1 -170.58(12)
C31 C1 C11 P1 69.67(17)
C13 P1 C11 C1 151.41(15)
C12 P1 C11 C1 -105.94(16)
Li1 P1 C11 C1 25.08(14)
O1 C1 C21 P2 -52.10(18)
C11 C1 C21 P2 67.78(17)
C31 C1 C21 P2 -172.06(12)
C23 P2 C21 C1 154.25(15)
C22 P2 C21 C1 -103.53(16)
Li2 P2 C21 C1 26.87(15)
O1 C1 C31 P3 -53.89(17)
C21 C1 C31 P3 66.15(17)
C11 C1 C31 P3 -174.07(12)
C32 P3 C31 C1 156.26(14)
C33 P3 C31 C1 -101.76(15)
Li3 P3 C31 C1 28.53(15)
C51 C2 C41 P4 15.9(2)
C61 C2 C41 P4 -157.66(14)
Li1 C2 C41 P4 -97.68(17)
Li3 C2 C41 P4 -86.1(2)
Li2 C2 C41 P4 -33.35(15)
C51 C2 C41 Li1 113.58(18)
C61 C2 C41 Li1 -59.98(19)
Li3 C2 C41 Li1 11.58(19)
Li2 C2 C41 Li1 64.33(12)
C43 P4 C41 C2 169.19(17)
C42 P4 C41 C2 -88.89(18)
Li2 P4 C41 C2 34.31(16)
Li1 P4 C41 C2 90.83(19)
C43 P4 C41 Li1 78.36(14)
C42 P4 C41 Li1 -179.72(13)
Li2 P4 C41 Li1 -56.53(13)
O1 Li1 C41 C2 -48.98(18)
P6 Li1 C41 C2 62.05(12)
P1 Li1 C41 C2 -140.26(18)
Li2 Li1 C41 C2 -66.07(13)
Li3 Li1 C41 C2 -8.98(14)
P4 Li1 C41 C2 -121.68(16)
O1 Li1 C41 P4 72.70(16)
P6 Li1 C41 P4 -176.27(10)
C2 Li1 C41 P4 121.68(16)
P1 Li1 C41 P4 -18.6(2)
Li2 Li1 C41 P4 55.61(11)
Li3 Li1 C41 P4 112.70(12)
C41 C2 C51 P5 -160.58(14)
C61 C2 C51 P5 12.9(2)
Li1 C2 C51 P5 -87.95(19)
Li3 C2 C51 P5 -35.33(15)
Li2 C2 C51 P5 -100.15(16)
C41 C2 C51 Li2 -60.42(19)
C61 C2 C51 Li2 113.09(18)
Li1 C2 C51 Li2 12.20(18)
Li3 C2 C51 Li2 64.82(12)
C52 P5 C51 C2 170.47(16)
C53 P5 C51 C2 -87.11(17)
Li3 P5 C51 C2 36.74(16)
C52 P5 C51 Li2 77.83(13)
C53 P5 C51 Li2 -179.75(12)
Li3 P5 C51 Li2 -55.90(13)
O1 Li2 C51 C2 -49.66(18)
P4 Li2 C51 C2 60.12(12)
P2 Li2 C51 C2 -141.44(18)
Li1 Li2 C51 C2 -9.57(14)
Li3 Li2 C51 C2 -66.29(13)
O1 Li2 C51 P5 70.71(17)
P4 Li2 C51 P5 -179.51(9)
C2 Li2 C51 P5 120.38(15)
P2 Li2 C51 P5 -21.07(19)
Li1 Li2 C51 P5 110.81(12)
Li3 Li2 C51 P5 54.08(11)
C51 C2 C61 P6 -159.59(14)
C41 C2 C61 P6 13.9(2)
Li1 C2 C61 P6 -35.75(15)
Li3 C2 C61 P6 -100.66(16)
Li2 C2 C61 P6 -87.83(19)
C51 C2 C61 Li3 -58.93(19)
C41 C2 C61 Li3 114.61(18)
Li1 C2 C61 Li3 64.91(12)
Li2 C2 C61 Li3 12.83(18)
C62 P6 C61 C2 170.25(15)
C63 P6 C61 C2 -87.89(17)
Li1 P6 C61 C2 37.31(16)
C62 P6 C61 Li3 77.40(13)
C63 P6 C61 Li3 179.26(13)
Li1 P6 C61 Li3 -55.54(13)
O1 Li3 C61 C2 -49.57(17)
P5 Li3 C61 C2 60.61(12)
P3 Li3 C61 C2 -143.57(18)
Li1 Li3 C61 C2 -66.65(13)
Li2 Li3 C61 C2 -10.04(14)
O1 Li3 C61 P6 70.74(16)
P5 Li3 C61 P6 -179.07(9)
C2 Li3 C61 P6 120.32(15)
P3 Li3 C61 P6 -23.3(2)
Li1 Li3 C61 P6 53.67(11)
Li2 Li3 C61 P6 110.28(12)
